data_7212479
loop_
_publ_author_name
'Pachfule, Pradip'
'Panda, Tamas'
'Dey, Chandan'
'Banerjee, Rahul'

_publ_section_title
;
 Structural diversity in a series of metal--organic frameworks (MOFs)
 composed of divalent transition metals, 4,4&#x2032;-bipyridine and a
 flexible carboxylic acid
;
_journal_issue 8
_journal_name_full CrystEngComm
_journal_page_first 2381
_journal_paper_doi 10.1039/c000723d
_journal_volume 12
_journal_year 2010
_chemical_formula_moiety 'C27 H33 Mn N3 O5'
_chemical_formula_sum 'C27 H33 Mn N3 O5'
_chemical_formula_weight 534.50
_chemical_name_systematic
;
?
;
_space_group_IT_number 2
_symmetry_cell_setting triclinic
_symmetry_space_group_name_Hall '-P 1'
_symmetry_space_group_name_H-M 'P -1'
_atom_sites_solution_hydrogens geom
_atom_sites_solution_primary direct
_atom_sites_solution_secondary difmap
_cell_angle_alpha 71.530(3)
_cell_angle_beta 89.774(3)
_cell_angle_gamma 74.903(3)
_cell_formula_units_Z 2
_cell_length_a 8.8816(16)
_cell_length_b 10.2469(18)
_cell_length_c 15.551(3)
_cell_measurement_reflns_used 2592
_cell_measurement_temperature 298(2)
_cell_measurement_theta_max 21.43
_cell_measurement_theta_min 2.38
_cell_volume 1291.3(4)
_computing_cell_refinement 'Bruker SMART'
_computing_data_collection 'Bruker SMART'
_computing_data_reduction 'Bruker SAINT'
_computing_molecular_graphics 'Bruker SHELXTL'
_computing_publication_material 'Bruker SHELXTL'
_computing_structure_refinement 'Bruker SHELXTL'
_computing_structure_solution 'Bruker SHELXTL'
_diffrn_ambient_temperature 298(2)
_diffrn_measured_fraction_theta_full 0.922
_diffrn_measured_fraction_theta_max 0.922
_diffrn_measurement_device_type 'CCD area detector'
_diffrn_measurement_method 'phi and omega scans'
_diffrn_radiation_monochromator graphite
_diffrn_radiation_source 'fine-focus sealed tube'
_diffrn_radiation_type MoK\a
_diffrn_radiation_wavelength 0.71073
_diffrn_reflns_av_R_equivalents 0.0716
_diffrn_reflns_av_sigmaI/netI 0.0996
_diffrn_reflns_limit_h_max 11
_diffrn_reflns_limit_h_min -11
_diffrn_reflns_limit_k_max 13
_diffrn_reflns_limit_k_min -13
_diffrn_reflns_limit_l_max 19
_diffrn_reflns_limit_l_min -20
_diffrn_reflns_number 14927
_diffrn_reflns_theta_full 28.22
_diffrn_reflns_theta_max 28.22
_diffrn_reflns_theta_min 1.39
_exptl_absorpt_coefficient_mu 0.553
_exptl_absorpt_correction_T_max 0.9653
_exptl_absorpt_correction_T_min 0.9486
_exptl_absorpt_correction_type multi-scan
_exptl_absorpt_process_details 'Blessing, Acta Cryst. (1995) A51 33-58'
_exptl_crystal_colour colorless
_exptl_crystal_density_diffrn 1.375
_exptl_crystal_density_method 'not measured'
_exptl_crystal_description Prismic
_exptl_crystal_F_000 562
_exptl_crystal_size_max 0.14
_exptl_crystal_size_mid 0.12
_exptl_crystal_size_min 0.09
_refine_diff_density_max 0.644
_refine_diff_density_min -0.430
_refine_diff_density_rms 0.156
_refine_ls_extinction_coef 0.0193(17)
_refine_ls_extinction_expression Fc^*^=kFc[1+0.001xFc^2^\l^3^/sin(2\q)]^-1/4^
_refine_ls_extinction_method SHELXL
_refine_ls_goodness_of_fit_ref 0.948
_refine_ls_hydrogen_treatment constr
_refine_ls_matrix_type full
_refine_ls_number_parameters 328
_refine_ls_number_reflns 5871
_refine_ls_number_restraints 0
_refine_ls_restrained_S_all 0.948
_refine_ls_R_factor_all 0.0932
_refine_ls_R_factor_gt 0.0552
_refine_ls_shift/su_max 0.001
_refine_ls_shift/su_mean 0.000
_refine_ls_structure_factor_coef Fsqd
_refine_ls_weighting_details 'calc w=1/[\s^2^(Fo^2^)+(0.0554P)^2^+0.0000P] where P=(Fo^2^+2Fc^2^)/3'
_refine_ls_weighting_scheme calc
_refine_ls_wR_factor_gt 0.1111
_refine_ls_wR_factor_ref 0.1340
_reflns_number_gt 3755
_reflns_number_total 5891
_reflns_threshold_expression >2sigma(I)
_cod_data_source_file c000723d.txt
_cod_data_source_block Mn-ADA-1
_cod_depositor_comments
;
The following automatic conversions were performed:

'_symmetry_cell_setting' value 'Triclinic' changed to 'triclinic'
according to /home/saulius/struct/CIF-dictionaries/cif_core.dic
dictionary named 'cif_core.dic' version 2.4.2 from 2011-04-26.

Automatic conversion script
Id: cif_fix_values 1891 2012-01-12 08:04:46Z andrius 
;
_cod_original_sg_symbol_H-M P-1
_cod_database_code 7212479

loop_
_symmetry_equiv_pos_as_xyz
'x, y, z'
'-x, -y, -z'

loop_
_atom_site_label
_atom_site_type_symbol
_atom_site_fract_x
_atom_site_fract_y
_atom_site_fract_z
_atom_site_U_iso_or_equiv
_atom_site_adp_type
_atom_site_occupancy
_atom_site_symmetry_multiplicity
_atom_site_calc_flag
_atom_site_refinement_flags
Mn1 Mn 0.94709(5) -0.16692(4) 0.59205(3) 0.02627(16) Uani 1 1 d .
O1 O 0.8917(2) -0.1318(2) 0.45346(14) 0.0381(5) Uani 1 1 d .
O2 O 0.8793(2) 0.0895(2) 0.36396(14) 0.0354(5) Uani 1 1 d .
O5 O 0.2330(2) 0.2895(2) 0.36950(14) 0.0401(6) Uani 1 1 d .
O6 O 0.0947(2) 0.2712(2) 0.26004(14) 0.0411(6) Uani 1 1 d .
N1 N 1.1450(3) -0.3578(2) 0.58784(17) 0.0308(6) Uani 1 1 d .
N2 N 0.7598(3) 0.0347(2) 0.58996(16) 0.0295(6) Uani 1 1 d .
C1 C 1.2653(4) -0.4145(3) 0.6511(2) 0.0465(9) Uani 1 1 d .
H1 H 1.2675 -0.3726 0.6959 0.056 Uiso 1 1 calc R
C2 C 0.5189(3) 0.2763(3) 0.5892(2) 0.0265(7) Uani 1 1 d .
C3 C 0.6359(3) 0.0898(3) 0.5282(2) 0.0321(7) Uani 1 1 d .
H3 H 0.6311 0.0458 0.4847 0.038 Uiso 1 1 calc R
C4 C 0.3901(3) 0.4027(3) 0.5889(2) 0.0268(7) Uani 1 1 d .
C5 C 0.5152(3) 0.2075(3) 0.5251(2) 0.0317(7) Uani 1 1 d .
H5 H 0.4319 0.2410 0.4806 0.038 Uiso 1 1 calc R
C9 C 0.2050(3) 0.3094(3) 0.2862(2) 0.0306(7) Uani 1 1 d .
C12 C 0.5411(3) 0.1571(3) 0.26222(19) 0.0296(7) Uani 1 1 d .
H12A H 0.4806 0.0989 0.3008 0.035 Uiso 1 1 calc R
H12B H 0.5876 0.1998 0.2988 0.035 Uiso 1 1 calc R
C13 C 0.8540(3) -0.0307(3) 0.3792(2) 0.0291(7) Uani 1 1 d .
C15 C 0.6717(3) 0.0615(3) 0.2261(2) 0.0317(7) Uani 1 1 d .
C16 C 0.7760(3) -0.0613(3) 0.3041(2) 0.0325(7) Uani 1 1 d .
H16A H 0.7130 -0.1250 0.3327 0.039 Uiso 1 1 calc R
H16B H 0.8582 -0.1143 0.2770 0.039 Uiso 1 1 calc R
C17 C 0.4320(3) 0.2758(3) 0.1838(2) 0.0332(7) Uani 1 1 d .
C19 C 0.6467(3) 0.2192(3) 0.6533(2) 0.0359(8) Uani 1 1 d .
H19 H 0.6547 0.2610 0.6976 0.043 Uiso 1 1 calc R
C20 C 0.7622(3) 0.1004(3) 0.6516(2) 0.0360(8) Uani 1 1 d .
H20 H 0.8463 0.0639 0.6958 0.043 Uiso 1 1 calc R
C23 C 0.3067(3) 0.3782(3) 0.2184(2) 0.0371(8) Uani 1 1 d .
H23A H 0.3588 0.4291 0.2461 0.045 Uiso 1 1 calc R
H23B H 0.2394 0.4485 0.1664 0.045 Uiso 1 1 calc R
C25 C 0.5315(4) 0.3644(3) 0.1230(2) 0.0421(8) Uani 1 1 d .
H25A H 0.4646 0.4403 0.0731 0.050 Uiso 1 1 calc R
H25B H 0.5798 0.4081 0.1582 0.050 Uiso 1 1 calc R
C26 C 0.5811(4) 0.2044(4) 0.0282(2) 0.0557(11) Uani 1 1 d .
H26A H 0.5132 0.2793 -0.0218 0.067 Uiso 1 1 calc R
H26B H 0.6605 0.1456 0.0029 0.067 Uiso 1 1 calc R
C30 C 1.1480(4) -0.4203(3) 0.5249(2) 0.0450(9) Uani 1 1 d .
H30 H 1.0660 -0.3827 0.4794 0.054 Uiso 1 1 calc R
C31 C 1.3868(4) -0.5316(3) 0.6541(2) 0.0464(9) Uani 1 1 d .
H31 H 1.4673 -0.5666 0.7004 0.056 Uiso 1 1 calc R
C34 C 0.5926(4) -0.0034(4) 0.1682(2) 0.0416(8) Uani 1 1 d .
H34A H 0.6723 -0.0647 0.1447 0.050 Uiso 1 1 calc R
H34B H 0.5318 -0.0619 0.2062 0.050 Uiso 1 1 calc R
C35 C 0.3586(4) 0.2069(4) 0.1268(2) 0.0433(9) Uani 1 1 d .
H35A H 0.2964 0.1494 0.1642 0.052 Uiso 1 1 calc R
H35B H 0.2897 0.2811 0.0769 0.052 Uiso 1 1 calc R
C37 C 0.7661(4) 0.1535(3) 0.1642(2) 0.0391(8) Uani 1 1 d .
H37A H 0.8157 0.1968 0.1991 0.047 Uiso 1 1 calc R
H37B H 0.8477 0.0938 0.1408 0.047 Uiso 1 1 calc R
C42 C 0.2652(4) 0.4623(3) 0.5227(2) 0.0449(9) Uani 1 1 d .
H42 H 0.2604 0.4231 0.4767 0.054 Uiso 1 1 calc R
C44 C 0.4855(4) 0.1128(4) 0.0889(2) 0.0466(9) Uani 1 1 d .
H44 H 0.4369 0.0685 0.0534 0.056 Uiso 1 1 calc R
C45 C 0.6589(4) 0.2708(4) 0.0849(2) 0.0457(9) Uani 1 1 d .
H45 H 0.7203 0.3296 0.0463 0.055 Uiso 1 1 calc R
O10 O 1.1248(7) 0.7759(8) 0.1901(5) 0.241(4) Uani 1 1 d .
N6 N 0.9617(5) 0.7004(5) 0.1265(4) 0.0960(14) Uani 1 1 d .
C50 C 0.9613(6) 0.8019(7) 0.0361(5) 0.125(2) Uani 1 1 d .
H50A H 0.9904 0.7509 -0.0064 0.187 Uiso 1 1 calc R
H50B H 1.0349 0.8552 0.0378 0.187 Uiso 1 1 calc R
H50C H 0.8585 0.8664 0.0173 0.187 Uiso 1 1 calc R
C51 C 0.8663(7) 0.6075(7) 0.1274(4) 0.158(3) Uani 1 1 d .
H51A H 0.8650 0.5474 0.1888 0.237 Uiso 1 1 calc R
H51B H 0.9082 0.5492 0.0907 0.237 Uiso 1 1 calc R
H51C H 0.7616 0.6635 0.1036 0.237 Uiso 1 1 calc R
C65 C 1.0388(9) 0.6972(10) 0.1932(7) 0.215(6) Uani 1 1 d .
H65 H 1.0319 0.6318 0.2493 0.258 Uiso 1 1 calc R

loop_
_atom_site_aniso_label
_atom_site_aniso_U_11
_atom_site_aniso_U_22
_atom_site_aniso_U_33
_atom_site_aniso_U_23
_atom_site_aniso_U_13
_atom_site_aniso_U_12
Mn1 0.0221(2) 0.0201(2) 0.0325(3) -0.00913(19) 0.00124(19) 0.00182(18)
O1 0.0457(14) 0.0275(12) 0.0326(13) -0.0073(10) -0.0029(10) 0.0015(10)
O2 0.0290(12) 0.0276(12) 0.0468(14) -0.0121(10) -0.0035(10) -0.0031(9)
O5 0.0389(13) 0.0493(14) 0.0324(13) -0.0137(11) 0.0030(10) -0.0120(11)
O6 0.0332(13) 0.0508(15) 0.0396(14) -0.0141(11) 0.0008(10) -0.0128(11)
N1 0.0286(14) 0.0232(13) 0.0385(16) -0.0117(12) 0.0010(12) -0.0015(11)
N2 0.0236(13) 0.0256(13) 0.0359(15) -0.0101(12) 0.0021(11) -0.0009(11)
C1 0.048(2) 0.038(2) 0.049(2) -0.0273(17) -0.0122(17) 0.0112(17)
C2 0.0219(15) 0.0214(15) 0.0342(18) -0.0089(13) 0.0020(13) -0.0027(12)
C3 0.0274(16) 0.0289(17) 0.0409(19) -0.0182(15) 0.0021(14) -0.0008(13)
C4 0.0235(15) 0.0225(15) 0.0347(18) -0.0113(13) 0.0020(13) -0.0044(12)
C5 0.0225(15) 0.0292(17) 0.0395(19) -0.0134(14) -0.0039(13) 0.0026(13)
C9 0.0245(16) 0.0239(16) 0.0360(19) -0.0076(14) 0.0004(14) 0.0032(13)
C12 0.0275(16) 0.0317(17) 0.0265(17) -0.0066(13) 0.0014(13) -0.0066(13)
C13 0.0191(15) 0.0290(17) 0.0352(18) -0.0123(15) 0.0051(13) 0.0023(13)
C15 0.0276(16) 0.0342(17) 0.0306(18) -0.0106(14) 0.0008(13) -0.0036(14)
C16 0.0306(17) 0.0309(17) 0.0341(18) -0.0107(14) 0.0039(14) -0.0053(14)
C17 0.0294(17) 0.0360(18) 0.0287(18) -0.0081(14) 0.0008(14) -0.0025(14)
C19 0.0294(17) 0.0354(18) 0.045(2) -0.0228(16) -0.0052(15) 0.0005(14)
C20 0.0245(16) 0.0368(18) 0.042(2) -0.0170(16) -0.0073(14) 0.0040(14)
C23 0.0298(17) 0.0316(18) 0.041(2) -0.0040(15) 0.0014(15) -0.0021(14)
C25 0.0348(19) 0.043(2) 0.034(2) 0.0018(16) 0.0022(15) -0.0040(15)
C26 0.046(2) 0.076(3) 0.030(2) -0.0134(19) 0.0045(17) 0.005(2)
C30 0.0309(18) 0.042(2) 0.058(2) -0.0277(18) -0.0165(16) 0.0113(15)
C31 0.039(2) 0.042(2) 0.052(2) -0.0250(17) -0.0171(17) 0.0124(16)
C34 0.0376(19) 0.049(2) 0.042(2) -0.0240(17) 0.0061(16) -0.0061(16)
C35 0.0343(19) 0.051(2) 0.038(2) -0.0119(17) -0.0019(15) -0.0030(16)
C37 0.0320(18) 0.047(2) 0.0330(19) -0.0107(16) 0.0070(15) -0.0039(15)
C42 0.0389(19) 0.040(2) 0.056(2) -0.0321(18) -0.0132(17) 0.0091(16)
C44 0.039(2) 0.064(2) 0.038(2) -0.0270(19) -0.0032(16) -0.0029(18)
C45 0.0359(19) 0.056(2) 0.0317(19) -0.0019(17) 0.0092(15) -0.0059(17)
O10 0.161(5) 0.274(8) 0.328(8) -0.247(7) -0.122(5) 0.059(5)
N6 0.058(3) 0.091(3) 0.121(4) -0.038(3) -0.001(3) 0.012(2)
C50 0.086(4) 0.139(6) 0.174(7) -0.072(5) 0.040(4) -0.047(4)
C51 0.108(5) 0.140(6) 0.163(7) 0.035(5) -0.032(5) -0.032(5)
C65 0.117(6) 0.264(12) 0.270(10) -0.234(10) -0.108(7) 0.121(7)

loop_
_atom_type_symbol
_atom_type_description
_atom_type_scat_dispersion_real
_atom_type_scat_dispersion_imag
_atom_type_scat_source
C C 0.0033 0.0016 'International Tables Vol C Tables 4.2.6.8 and 6.1.1.4'
Mn Mn 0.3368 0.7283 'International Tables Vol C Tables 4.2.6.8 and 6.1.1.4'
N N 0.0061 0.0033 'International Tables Vol C Tables 4.2.6.8 and 6.1.1.4'
O O 0.0106 0.0060 'International Tables Vol C Tables 4.2.6.8 and 6.1.1.4'
H H 0.0000 0.0000 'International Tables Vol C Tables 4.2.6.8 and 6.1.1.4'

loop_
_geom_angle_atom_site_label_1
_geom_angle_atom_site_label_2
_geom_angle_atom_site_label_3
_geom_angle
_geom_angle_site_symmetry_1
_geom_angle_site_symmetry_3
O1 Mn1 O2 122.35(9) . 2_756
O1 Mn1 O5 90.07(8) . 2_656
O2 Mn1 O5 147.58(8) 2_756 2_656
O1 Mn1 N2 92.26(8) . .
O2 Mn1 N2 90.31(8) 2_756 .
O5 Mn1 N2 88.56(8) 2_656 .
O1 Mn1 N1 86.41(8) . .
O2 Mn1 N1 86.96(8) 2_756 .
O5 Mn1 N1 95.53(8) 2_656 .
N2 Mn1 N1 175.70(9) . .
O1 Mn1 O6 147.70(8) . 2_656
O2 Mn1 O6 89.91(8) 2_756 2_656
O5 Mn1 O6 57.68(8) 2_656 2_656
N2 Mn1 O6 88.91(8) . 2_656
N1 Mn1 O6 94.40(8) . 2_656
O1 Mn1 C9 118.96(9) . 2_656
O2 Mn1 C9 118.69(9) 2_756 2_656
O5 Mn1 C9 28.91(8) 2_656 2_656
N2 Mn1 C9 86.96(8) . 2_656
N1 Mn1 C9 97.26(9) . 2_656
O6 Mn1 C9 28.86(8) 2_656 2_656
C13 O1 Mn1 139.9(2) . .
C13 O2 Mn1 135.94(19) . 2_756
C9 O5 Mn1 91.55(18) . 2_656
C9 O6 Mn1 90.03(18) . 2_656
C30 N1 C1 115.8(3) . .
C30 N1 Mn1 123.5(2) . .
C1 N1 Mn1 120.7(2) . .
C20 N2 C3 116.3(2) . .
C20 N2 Mn1 122.93(19) . .
C3 N2 Mn1 120.72(19) . .
N1 C1 C31 123.9(3) . .
N1 C1 H1 118.1 . .
C31 C1 H1 118.1 . .
C19 C2 C5 116.6(3) . .
C19 C2 C4 122.2(3) . .
C5 C2 C4 121.2(3) . .
N2 C3 C5 124.0(3) . .
N2 C3 H3 118.0 . .
C5 C3 H3 118.0 . .
C31 C4 C42 115.6(3) 1_465 .
C31 C4 C2 122.4(3) 1_465 .
C42 C4 C2 122.0(3) . .
C3 C5 C2 119.5(3) . .
C3 C5 H5 120.3 . .
C2 C5 H5 120.3 . .
O6 C9 O5 120.4(3) . .
O6 C9 C23 120.4(3) . .
O5 C9 C23 119.2(3) . .
O6 C9 Mn1 61.12(16) . 2_656
O5 C9 Mn1 59.55(16) . 2_656
C23 C9 Mn1 174.2(2) . 2_656
C17 C12 C15 111.2(2) . .
C17 C12 H12A 109.4 . .
C15 C12 H12A 109.4 . .
C17 C12 H12B 109.4 . .
C15 C12 H12B 109.4 . .
H12A C12 H12B 108.0 . .
O2 C13 O1 124.6(3) . .
O2 C13 C16 119.5(3) . .
O1 C13 C16 115.9(3) . .
C16 C15 C37 111.9(2) . .
C16 C15 C12 111.3(2) . .
C37 C15 C12 109.4(2) . .
C16 C15 C34 108.3(2) . .
C37 C15 C34 108.1(3) . .
C12 C15 C34 107.6(2) . .
C13 C16 C15 120.4(3) . .
C13 C16 H16A 107.2 . .
C15 C16 H16A 107.2 . .
C13 C16 H16B 107.2 . .
C15 C16 H16B 107.2 . .
H16A C16 H16B 106.8 . .
C35 C17 C12 108.9(3) . .
C35 C17 C25 108.3(3) . .
C12 C17 C25 108.1(2) . .
C35 C17 C23 111.8(2) . .
C12 C17 C23 112.0(2) . .
C25 C17 C23 107.6(2) . .
C20 C19 C2 120.0(3) . .
C20 C19 H19 120.0 . .
C2 C19 H19 120.0 . .
N2 C20 C19 123.6(3) . .
N2 C20 H20 118.2 . .
C19 C20 H20 118.2 . .
C9 C23 C17 115.9(3) . .
C9 C23 H23A 108.3 . .
C17 C23 H23A 108.3 . .
C9 C23 H23B 108.3 . .
C17 C23 H23B 108.3 . .
H23A C23 H23B 107.4 . .
C45 C25 C17 111.1(3) . .
C45 C25 H25A 109.4 . .
C17 C25 H25A 109.4 . .
C45 C25 H25B 109.4 . .
C17 C25 H25B 109.4 . .
H25A C25 H25B 108.0 . .
C44 C26 C45 109.2(3) . .
C44 C26 H26A 109.9 . .
C45 C26 H26A 109.9 . .
C44 C26 H26B 109.9 . .
C45 C26 H26B 109.9 . .
H26A C26 H26B 108.3 . .
N1 C30 C42 124.1(3) . 1_645
N1 C30 H30 118.0 . .
C42 C30 H30 118.0 1_645 .
C1 C31 C4 120.5(3) . 1_645
C1 C31 H31 119.8 . .
C4 C31 H31 119.8 1_645 .
C44 C34 C15 111.4(3) . .
C44 C34 H34A 109.3 . .
C15 C34 H34A 109.3 . .
C44 C34 H34B 109.3 . .
C15 C34 H34B 109.3 . .
H34A C34 H34B 108.0 . .
C44 C35 C17 110.6(3) . .
C44 C35 H35A 109.5 . .
C17 C35 H35A 109.5 . .
C44 C35 H35B 109.5 . .
C17 C35 H35B 109.5 . .
H35A C35 H35B 108.1 . .
C45 C37 C15 110.3(3) . .
C45 C37 H37A 109.6 . .
C15 C37 H37A 109.6 . .
C45 C37 H37B 109.6 . .
C15 C37 H37B 109.6 . .
H37A C37 H37B 108.1 . .
C30 C42 C4 120.1(3) 1_465 .
C30 C42 H42 119.9 1_465 .
C4 C42 H42 119.9 . .
C34 C44 C35 108.9(3) . .
C34 C44 C26 109.6(3) . .
C35 C44 C26 109.5(3) . .
C34 C44 H44 109.6 . .
C35 C44 H44 109.6 . .
C26 C44 H44 109.6 . .
C25 C45 C37 108.9(3) . .
C25 C45 C26 108.9(3) . .
C37 C45 C26 110.4(3) . .
C25 C45 H45 109.5 . .
C37 C45 H45 109.5 . .
C26 C45 H45 109.5 . .
C65 N6 C51 125.1(8) . .
C65 N6 C50 122.1(8) . .
C51 N6 C50 112.7(5) . .
N6 C50 H50A 109.5 . .
N6 C50 H50B 109.5 . .
H50A C50 H50B 109.5 . .
N6 C50 H50C 109.5 . .
H50A C50 H50C 109.5 . .
H50B C50 H50C 109.5 . .
N6 C51 H51A 109.5 . .
N6 C51 H51B 109.5 . .
H51A C51 H51B 109.5 . .
N6 C51 H51C 109.5 . .
H51A C51 H51C 109.5 . .
H51B C51 H51C 109.5 . .
N6 C65 O10 124.0(12) . .
N6 C65 H65 118.0 . .
O10 C65 H65 118.0 . .

loop_
_geom_bond_atom_site_label_1
_geom_bond_atom_site_label_2
_geom_bond_distance
_geom_bond_site_symmetry_2
Mn1 O1 2.107(2) .
Mn1 O2 2.112(2) 2_756
Mn1 O5 2.249(2) 2_656
Mn1 N2 2.281(2) .
Mn1 N1 2.283(2) .
Mn1 O6 2.283(2) 2_656
Mn1 C9 2.607(3) 2_656
O1 C13 1.258(3) .
O2 C13 1.258(3) .
O2 Mn1 2.112(2) 2_756
O5 C9 1.261(3) .
O5 Mn1 2.249(2) 2_656
O6 C9 1.258(3) .
O6 Mn1 2.283(2) 2_656
N1 C30 1.326(4) .
N1 C1 1.330(4) .
N2 C20 1.337(4) .
N2 C3 1.340(4) .
C1 C31 1.377(4) .
C1 H1 0.9300 .
C2 C19 1.385(4) .
C2 C5 1.396(4) .
C2 C4 1.487(4) .
C3 C5 1.377(4) .
C3 H3 0.9300 .
C4 C31 1.381(4) 1_465
C4 C42 1.386(4) .
C5 H5 0.9300 .
C9 C23 1.509(4) .
C9 Mn1 2.608(3) 2_656
C12 C17 1.536(4) .
C12 C15 1.540(4) .
C12 H12A 0.9700 .
C12 H12B 0.9700 .
C13 C16 1.515(4) .
C15 C16 1.532(4) .
C15 C37 1.533(4) .
C15 C34 1.541(4) .
C16 H16A 0.9700 .
C16 H16B 0.9700 .
C17 C35 1.534(4) .
C17 C25 1.539(4) .
C17 C23 1.540(4) .
C19 C20 1.381(4) .
C19 H19 0.9300 .
C20 H20 0.9300 .
C23 H23A 0.9700 .
C23 H23B 0.9700 .
C25 C45 1.530(4) .
C25 H25A 0.9700 .
C25 H25B 0.9700 .
C26 C44 1.530(5) .
C26 C45 1.532(5) .
C26 H26A 0.9700 .
C26 H26B 0.9700 .
C30 C42 1.381(4) 1_645
C30 H30 0.9300 .
C31 C4 1.381(4) 1_645
C31 H31 0.9300 .
C34 C44 1.526(4) .
C34 H34A 0.9700 .
C34 H34B 0.9700 .
C35 C44 1.528(4) .
C35 H35A 0.9700 .
C35 H35B 0.9700 .
C37 C45 1.532(4) .
C37 H37A 0.9700 .
C37 H37B 0.9700 .
C42 C30 1.381(4) 1_465
C42 H42 0.9300 .
C44 H44 0.9800 .
C45 H45 0.9800 .
O10 C65 1.238(12) .
N6 C65 1.234(7) .
N6 C51 1.426(7) .
N6 C50 1.459(7) .
C50 H50A 0.9600 .
C50 H50B 0.9600 .
C50 H50C 0.9600 .
C51 H51A 0.9600 .
C51 H51B 0.9600 .
C51 H51C 0.9600 .
C65 H65 0.9300 .

loop_
_geom_torsion_atom_site_label_1
_geom_torsion_atom_site_label_2
_geom_torsion_atom_site_label_3
_geom_torsion_atom_site_label_4
_geom_torsion
_geom_torsion_site_symmetry_1
_geom_torsion_site_symmetry_4
O2 Mn1 O1 C13 -52.7(3) 2_756 .
O5 Mn1 O1 C13 127.6(3) 2_656 .
N2 Mn1 O1 C13 39.1(3) . .
N1 Mn1 O1 C13 -136.8(3) . .
O6 Mn1 O1 C13 130.6(3) 2_656 .
C9 Mn1 O1 C13 126.8(3) 2_656 .
O1 Mn1 N1 C30 -20.2(3) . .
O2 Mn1 N1 C30 -142.9(3) 2_756 .
O5 Mn1 N1 C30 69.5(3) 2_656 .
N2 Mn1 N1 C30 -92.3(12) . .
O6 Mn1 N1 C30 127.4(3) 2_656 .
C9 Mn1 N1 C30 98.5(3) 2_656 .
O1 Mn1 N1 C1 160.7(3) . .
O2 Mn1 N1 C1 38.0(3) 2_756 .
O5 Mn1 N1 C1 -109.6(3) 2_656 .
N2 Mn1 N1 C1 88.6(13) . .
O6 Mn1 N1 C1 -51.6(3) 2_656 .
C9 Mn1 N1 C1 -80.5(3) 2_656 .
O1 Mn1 N2 C20 -159.3(2) . .
O2 Mn1 N2 C20 -36.9(2) 2_756 .
O5 Mn1 N2 C20 110.7(2) 2_656 .
N1 Mn1 N2 C20 -87.4(12) . .
O6 Mn1 N2 C20 53.0(2) 2_656 .
C9 Mn1 N2 C20 81.8(2) 2_656 .
O1 Mn1 N2 C3 24.1(2) . .
O2 Mn1 N2 C3 146.5(2) 2_756 .
O5 Mn1 N2 C3 -65.9(2) 2_656 .
N1 Mn1 N2 C3 96.0(12) . .
O6 Mn1 N2 C3 -123.6(2) 2_656 .
C9 Mn1 N2 C3 -94.8(2) 2_656 .
C30 N1 C1 C31 -0.7(5) . .
Mn1 N1 C1 C31 178.4(3) . .
C20 N2 C3 C5 0.4(4) . .
Mn1 N2 C3 C5 177.2(2) . .
C19 C2 C4 C31 -2.1(5) . 1_465
C5 C2 C4 C31 176.7(3) . 1_465
C19 C2 C4 C42 177.7(3) . .
C5 C2 C4 C42 -3.4(5) . .
N2 C3 C5 C2 0.1(5) . .
C19 C2 C5 C3 -0.3(4) . .
C4 C2 C5 C3 -179.3(3) . .
Mn1 O6 C9 O5 -5.8(3) 2_656 .
Mn1 O6 C9 C23 173.5(2) 2_656 .
Mn1 O5 C9 O6 5.9(3) 2_656 .
Mn1 O5 C9 C23 -173.4(2) 2_656 .
Mn1 O2 C13 O1 31.7(4) 2_756 .
Mn1 O2 C13 C16 -146.9(2) 2_756 .
Mn1 O1 C13 O2 20.9(5) . .
Mn1 O1 C13 C16 -160.4(2) . .
C17 C12 C15 C16 -177.3(2) . .
C17 C12 C15 C37 58.4(3) . .
C17 C12 C15 C34 -58.8(3) . .
O2 C13 C16 C15 -24.3(4) . .
O1 C13 C16 C15 157.0(3) . .
C37 C15 C16 C13 68.3(4) . .
C12 C15 C16 C13 -54.5(4) . .
C34 C15 C16 C13 -172.6(3) . .
C15 C12 C17 C35 59.3(3) . .
C15 C12 C17 C25 -58.1(3) . .
C15 C12 C17 C23 -176.5(2) . .
C5 C2 C19 C20 0.1(5) . .
C4 C2 C19 C20 179.0(3) . .
C3 N2 C20 C19 -0.6(5) . .
Mn1 N2 C20 C19 -177.4(2) . .
C2 C19 C20 N2 0.4(5) . .
O6 C9 C23 C17 -77.6(4) . .
O5 C9 C23 C17 101.7(3) . .
Mn1 C9 C23 C17 26(2) 2_656 .
C35 C17 C23 C9 66.4(4) . .
C12 C17 C23 C9 -56.2(4) . .
C25 C17 C23 C9 -174.9(3) . .
C35 C17 C25 C45 -58.5(3) . .
C12 C17 C25 C45 59.3(3) . .
C23 C17 C25 C45 -179.5(3) . .
C1 N1 C30 C42 0.6(5) . 1_645
Mn1 N1 C30 C42 -178.5(3) . 1_645
N1 C1 C31 C4 0.5(6) . 1_645
C16 C15 C34 C44 179.7(3) . .
C37 C15 C34 C44 -58.8(3) . .
C12 C15 C34 C44 59.3(3) . .
C12 C17 C35 C44 -59.0(3) . .
C25 C17 C35 C44 58.4(3) . .
C23 C17 C35 C44 176.7(3) . .
C16 C15 C37 C45 177.5(3) . .
C12 C15 C37 C45 -58.6(3) . .
C34 C15 C37 C45 58.3(3) . .
C31 C4 C42 C30 -0.1(5) 1_465 1_465
C2 C4 C42 C30 -180.0(3) . 1_465
C15 C34 C44 C35 -60.1(4) . .
C15 C34 C44 C26 59.6(4) . .
C17 C35 C44 C34 59.3(4) . .
C17 C35 C44 C26 -60.5(4) . .
C45 C26 C44 C34 -58.6(4) . .
C45 C26 C44 C35 60.7(4) . .
C17 C25 C45 C37 -60.5(4) . .
C17 C25 C45 C26 60.0(3) . .
C15 C37 C45 C25 59.5(4) . .
C15 C37 C45 C26 -60.0(3) . .
C44 C26 C45 C25 -60.2(4) . .
C44 C26 C45 C37 59.3(4) . .
C51 N6 C65 O10 177.5(6) . .
C50 N6 C65 O10 -1.7(10) . .
